data_2210748
loop_
_publ_author_name
'Wang, Xiao-Bing'
'Ling-Yi Kong'

_publ_section_title
;
 (2<i>E</i>,2'<i>E</i>)-4,6-Dichloro-1,3-phenylene
 bis(3-phenylacrylate)
;
_journal_coeditor_code OB2068
_journal_issue 10
_journal_name_full 'Acta Crystallographica Section E'
_journal_page_first o4558
_journal_page_last o4559
_journal_paper_doi 10.1107/S1600536806037135
_journal_volume 62
_journal_year 2006
_chemical_formula_iupac 'C24 H16 Cl2 O4'
_chemical_formula_moiety 'C24 H16 Cl2 O4'
_chemical_formula_sum 'C24 H16 Cl2 O4'
_chemical_formula_weight 439.27
_chemical_name_systematic
;
(2E,2'E)-4,6-Dichloro-1,3-phenylene bis(3-phenylacrylate)
;
_space_group_IT_number 14
_symmetry_cell_setting monoclinic
_symmetry_space_group_name_Hall '-P 2ybc'
_symmetry_space_group_name_H-M 'P 1 21/c 1'
_atom_sites_solution_hydrogens geom
_atom_sites_solution_primary direct
_atom_sites_solution_secondary difmap
_audit_creation_method SHELXL-97
_cell_angle_alpha 90.00
_cell_angle_beta 95.122(4)
_cell_angle_gamma 90.00
_cell_formula_units_Z 4
_cell_length_a 10.829(2)
_cell_length_b 10.549(3)
_cell_length_c 18.368(4)
_cell_measurement_reflns_used 2395
_cell_measurement_temperature 298(2)
_cell_measurement_theta_max 21.325
_cell_measurement_theta_min 2.227
_cell_volume 2089.9(8)
_computing_cell_refinement 'SAINT (Bruker, 2000)'
_computing_data_collection 'SMART (Bruker, 2000)'
_computing_data_reduction SAINT
_computing_molecular_graphics 'SHELXTL (Bruker, 2000)'
_computing_publication_material 'SHELXTL and PLATON (Spek, 2003)'
_computing_structure_refinement 'SHELXL97 (Sheldrick, 1997)'
_computing_structure_solution 'SHELXS97 (Sheldrick, 1997)'
_diffrn_ambient_temperature 298(2)
_diffrn_measured_fraction_theta_full 0.993
_diffrn_measured_fraction_theta_max 0.993
_diffrn_measurement_device_type 'Bruker SMART-1000 CCD'
_diffrn_measurement_method '\f and \w'
_diffrn_radiation_monochromator graphite
_diffrn_radiation_source 'fine-focus sealed tube'
_diffrn_radiation_type MoK\a
_diffrn_radiation_wavelength 0.71073
_diffrn_reflns_av_R_equivalents 0.0316
_diffrn_reflns_av_sigmaI/netI 0.0390
_diffrn_reflns_limit_h_max 7
_diffrn_reflns_limit_h_min -12
_diffrn_reflns_limit_k_max 12
_diffrn_reflns_limit_k_min -12
_diffrn_reflns_limit_l_max 20
_diffrn_reflns_limit_l_min -21
_diffrn_reflns_number 10712
_diffrn_reflns_theta_full 25.01
_diffrn_reflns_theta_max 25.01
_diffrn_reflns_theta_min 1.89
_diffrn_standards_decay_% 0
_diffrn_standards_interval_count 0
_diffrn_standards_interval_time 0
_diffrn_standards_number 0
_exptl_absorpt_coefficient_mu 0.339
_exptl_absorpt_correction_T_max 0.9230
_exptl_absorpt_correction_T_min 0.8707
_exptl_absorpt_correction_type multi-scan
_exptl_absorpt_process_details '(SADABS; Bruker, 2000)'
_exptl_crystal_colour colorless
_exptl_crystal_density_diffrn 1.396
_exptl_crystal_density_method 'not measured'
_exptl_crystal_description prism
_exptl_crystal_F_000 904
_exptl_crystal_size_max 0.42
_exptl_crystal_size_mid 0.36
_exptl_crystal_size_min 0.24
_refine_diff_density_max 0.316
_refine_diff_density_min -0.150
_refine_ls_extinction_method none
_refine_ls_goodness_of_fit_ref 1.007
_refine_ls_hydrogen_treatment constr
_refine_ls_matrix_type full
_refine_ls_number_parameters 271
_refine_ls_number_reflns 3659
_refine_ls_number_restraints 0
_refine_ls_restrained_S_all 1.007
_refine_ls_R_factor_all 0.1113
_refine_ls_R_factor_gt 0.0502
_refine_ls_shift/su_max 0.001
_refine_ls_shift/su_mean 0.000
_refine_ls_structure_factor_coef Fsqd
_refine_ls_weighting_details 'calc w=1/[\s^2^(Fo^2^)+(0.0761P)^2^+1.169P] where P=(Fo^2^+2Fc^2^)/3'
_refine_ls_weighting_scheme calc
_refine_ls_wR_factor_gt 0.1260
_refine_ls_wR_factor_ref 0.1785
_reflns_number_gt 1883
_reflns_number_total 3659
_reflns_threshold_expression I>2\s(I)
_cod_data_source_file ob2068.cif
_cod_data_source_block I
_cod_depositor_comments
;
The following automatic conversions were performed:
'_symmetry_cell_setting' value 'Monoclinic' changed to 'monoclinic'
according to '/home/saulius/struct/CIF-dictionaries/cif_core.dic'
dictionary named 'cif_core.dic' version 2.4.1 from 2010-06-29.

Automatic conversion script
Id: cif_fix_enum 1527 2010-12-29 10:47:43Z saulius 

The following automatic conversions were performed:

'_symmetry_cell_setting' value 'Monoclinic' changed to 'monoclinic'
according to /home/saulius/struct/CIF-dictionaries/cif_core.dic
dictionary named 'cif_core.dic' version 2.4.1 from 2010-06-29.

Automatic conversion script
Id: cif_fix_values 1715 2011-07-08 13:25:40Z adriana 
;
_cod_original_sg_symbol_H-M 'P 21/c'
_cod_database_code 2210748
_cod_database_fobs_code 2210748

loop_
_symmetry_equiv_pos_as_xyz
'x, y, z'
'-x, y+1/2, -z+1/2'
'-x, -y, -z'
'x, -y-1/2, z-1/2'

loop_
_atom_site_type_symbol
_atom_site_label
_atom_site_fract_x
_atom_site_fract_y
_atom_site_fract_z
_atom_site_U_iso_or_equiv
_atom_site_adp_type
_atom_site_calc_flag
_atom_site_refinement_flags
_atom_site_occupancy
Cl Cl1 1.03196(11) 0.57349(12) 0.61140(7) 0.0977(5) Uani d . 1
Cl Cl2 0.65561(12) 0.61707(13) 0.78006(7) 0.1022(5) Uani d . 1
O O1 1.0172(2) 0.2993(3) 0.64468(15) 0.0762(8) Uani d . 1
O O2 0.8774(3) 0.2700(4) 0.55000(18) 0.1057(12) Uani d . 1
O O3 0.6639(2) 0.3351(3) 0.78254(15) 0.0832(9) Uani d . 1
O O4 0.7839(3) 0.3671(4) 0.88516(19) 0.1059(11) Uani d . 1
C C1 0.9284(3) 0.5048(4) 0.6647(2) 0.0635(10) Uani d . 1
C C2 0.8450(3) 0.5784(4) 0.6975(2) 0.0691(11) Uani d . 1
H H2 0.8464 0.6660 0.6918 0.083 Uiso calc R 1
C C3 0.7594(4) 0.5240(4) 0.7388(2) 0.0652(10) Uani d . 1
C C4 0.7566(4) 0.3941(4) 0.7460(2) 0.0697(11) Uani d . 1
C C5 0.8422(4) 0.3202(4) 0.7149(2) 0.0742(12) Uani d . 1
H H5 0.8421 0.2328 0.7214 0.089 Uiso calc R 1
C C6 0.9279(4) 0.3758(4) 0.6743(2) 0.0660(10) Uani d . 1
C C7 0.9796(4) 0.2526(4) 0.5777(2) 0.0667(10) Uani d . 1
C C8 1.0789(4) 0.1844(4) 0.5451(2) 0.0638(10) Uani d . 1
H H8 1.1546 0.1710 0.5721 0.077 Uiso calc R 1
C C9 1.0612(3) 0.1424(3) 0.4782(2) 0.0624(10) Uani d . 1
H H9 0.9804 0.1484 0.4566 0.075 Uiso calc R 1
C C10 1.1515(3) 0.0871(3) 0.4324(2) 0.0581(9) Uani d . 1
C C11 1.2712(4) 0.0538(4) 0.4590(2) 0.0687(11) Uani d . 1
H H11 1.2960 0.0613 0.5086 0.082 Uiso calc R 1
C C12 1.3533(4) 0.0096(4) 0.4117(3) 0.0781(12) Uani d . 1
H H12 1.4330 -0.0141 0.4298 0.094 Uiso calc R 1
C C13 1.3187(4) 0.0002(4) 0.3383(3) 0.0809(13) Uani d . 1
H H13 1.3753 -0.0275 0.3065 0.097 Uiso calc R 1
C C14 1.2013(5) 0.0316(4) 0.3123(3) 0.0831(13) Uani d . 1
H H14 1.1771 0.0246 0.2625 0.100 Uiso calc R 1
C C15 1.1188(4) 0.0732(4) 0.3588(2) 0.0713(11) Uani d . 1
H H15 1.0383 0.0926 0.3403 0.086 Uiso calc R 1
C C16 0.6900(4) 0.3254(4) 0.8556(2) 0.0699(11) Uani d . 1
C C17 0.5901(4) 0.2644(4) 0.8915(2) 0.0685(11) Uani d . 1
H H17 0.5180 0.2404 0.8635 0.082 Uiso calc R 1
C C18 0.5996(4) 0.2432(4) 0.9613(2) 0.0698(11) Uani d . 1
H H18 0.6739 0.2673 0.9867 0.084 Uiso calc R 1
C C19 0.5073(4) 0.1857(3) 1.0052(2) 0.0630(10) Uani d . 1
C C20 0.3947(4) 0.1410(4) 0.9763(2) 0.0715(11) Uani d . 1
H H20 0.3736 0.1459 0.9262 0.086 Uiso calc R 1
C C21 0.3115(4) 0.0883(4) 1.0213(3) 0.0811(13) Uani d . 1
H H21 0.2350 0.0583 1.0014 0.097 Uiso calc R 1
C C22 0.3432(4) 0.0809(4) 1.0954(3) 0.0807(13) Uani d . 1
H H22 0.2881 0.0460 1.1258 0.097 Uiso calc R 1
C C23 0.4550(5) 0.1247(4) 1.1239(2) 0.0808(12) Uani d . 1
H H23 0.4765 0.1197 1.1740 0.097 Uiso calc R 1
C C24 0.5364(4) 0.1762(4) 1.0792(2) 0.0740(11) Uani d . 1
H H24 0.6129 0.2053 1.0995 0.089 Uiso calc R 1

loop_
_atom_site_aniso_label
_atom_site_aniso_U_11
_atom_site_aniso_U_22
_atom_site_aniso_U_33
_atom_site_aniso_U_12
_atom_site_aniso_U_13
_atom_site_aniso_U_23
Cl1 0.0879(9) 0.1011(9) 0.1101(10) 0.0137(6) 0.0417(7) 0.0349(7)
Cl2 0.0943(9) 0.1032(9) 0.1145(10) 0.0239(7) 0.0401(8) -0.0078(7)
O1 0.0720(18) 0.0894(19) 0.0673(19) 0.0057(15) 0.0062(14) -0.0115(15)
O2 0.062(2) 0.153(3) 0.100(2) 0.024(2) -0.0030(18) -0.041(2)
O3 0.0749(19) 0.109(2) 0.066(2) -0.0143(16) 0.0085(15) 0.0017(16)
O4 0.066(2) 0.155(3) 0.095(2) -0.028(2) -0.0020(18) 0.026(2)
C1 0.059(2) 0.069(3) 0.063(2) 0.0088(19) 0.0102(19) 0.012(2)
C2 0.071(3) 0.063(2) 0.074(3) 0.007(2) 0.010(2) 0.007(2)
C3 0.062(2) 0.067(3) 0.067(3) 0.0051(19) 0.010(2) -0.005(2)
C4 0.069(3) 0.083(3) 0.059(2) -0.013(2) 0.017(2) 0.002(2)
C5 0.079(3) 0.066(2) 0.080(3) -0.003(2) 0.018(2) -0.003(2)
C6 0.061(2) 0.073(3) 0.066(3) 0.005(2) 0.014(2) -0.008(2)
C7 0.056(3) 0.078(3) 0.065(3) -0.005(2) 0.005(2) -0.003(2)
C8 0.059(2) 0.066(2) 0.068(3) 0.0011(19) 0.0128(19) -0.001(2)
C9 0.055(2) 0.059(2) 0.073(3) 0.0004(17) 0.0064(19) 0.002(2)
C10 0.055(2) 0.049(2) 0.072(3) -0.0034(17) 0.0149(19) 0.0019(18)
C11 0.071(3) 0.068(3) 0.068(3) -0.001(2) 0.005(2) -0.002(2)
C12 0.053(2) 0.080(3) 0.102(4) 0.001(2) 0.008(2) -0.006(3)
C13 0.074(3) 0.080(3) 0.094(4) -0.007(2) 0.035(3) -0.017(3)
C14 0.095(4) 0.085(3) 0.071(3) -0.004(3) 0.015(3) -0.010(2)
C15 0.064(3) 0.075(3) 0.074(3) 0.000(2) 0.002(2) -0.003(2)
C16 0.060(3) 0.082(3) 0.067(3) 0.007(2) 0.003(2) 0.009(2)
C17 0.060(2) 0.075(3) 0.070(3) -0.003(2) 0.009(2) -0.002(2)
C18 0.059(2) 0.076(3) 0.074(3) 0.003(2) 0.004(2) 0.008(2)
C19 0.056(2) 0.059(2) 0.075(3) 0.0077(19) 0.012(2) 0.007(2)
C20 0.072(3) 0.077(3) 0.065(3) 0.009(2) 0.007(2) 0.002(2)
C21 0.057(3) 0.081(3) 0.105(4) -0.004(2) 0.007(3) -0.004(3)
C22 0.076(3) 0.079(3) 0.092(4) 0.002(2) 0.034(3) 0.008(3)
C23 0.094(4) 0.084(3) 0.067(3) 0.003(3) 0.018(3) -0.002(2)
C24 0.067(3) 0.079(3) 0.076(3) -0.004(2) 0.003(2) 0.002(2)

loop_
_atom_type_symbol
_atom_type_description
_atom_type_scat_dispersion_real
_atom_type_scat_dispersion_imag
_atom_type_scat_source
C C 0.0033 0.0016 'International Tables Vol C Tables 4.2.6.8 and 6.1.1.4'
H H 0.0000 0.0000 'International Tables Vol C Tables 4.2.6.8 and 6.1.1.4'
O O 0.0106 0.0060 'International Tables Vol C Tables 4.2.6.8 and 6.1.1.4'
Cl Cl 0.1484 0.1585 'International Tables Vol C Tables 4.2.6.8 and 6.1.1.4'

loop_
_geom_angle_atom_site_label_1
_geom_angle_atom_site_label_2
_geom_angle_atom_site_label_3
_geom_angle
_geom_angle_publ_flag
C7 O1 C6 113.5(3) no
C16 O3 C4 114.5(3) no
C2 C1 C6 119.7(3) ?
C2 C1 Cl1 120.1(3) ?
C6 C1 Cl1 120.1(3) ?
C1 C2 C3 120.6(4) ?
C1 C2 H2 119.7 ?
C3 C2 H2 119.7 ?
C2 C3 C4 119.4(3) ?
C2 C3 Cl2 120.3(3) ?
C4 C3 Cl2 120.3(3) ?
C5 C4 C3 120.2(4) ?
C5 C4 O3 119.0(4) ?
C3 C4 O3 120.7(4) ?
C6 C5 C4 119.8(4) ?
C6 C5 H5 120.1 ?
C4 C5 H5 120.1 ?
C1 C6 C5 120.2(3) ?
C1 C6 O1 120.6(3) ?
C5 C6 O1 119.1(4) ?
O2 C7 O1 121.7(4) no
O2 C7 C8 126.1(4) no
O1 C7 C8 112.2(4) no
C9 C8 C7 120.0(4) no
C9 C8 H8 120.0 ?
C7 C8 H8 120.0 ?
C8 C9 C10 128.7(4) no
C8 C9 H9 115.6 ?
C10 C9 H9 115.6 ?
C15 C10 C11 118.0(3) ?
C15 C10 C9 118.7(4) ?
C11 C10 C9 123.3(4) ?
C12 C11 C10 119.9(4) ?
C12 C11 H11 120.1 ?
C10 C11 H11 120.1 ?
C13 C12 C11 120.6(4) ?
C13 C12 H12 119.7 ?
C11 C12 H12 119.7 ?
C14 C13 C12 119.6(4) ?
C14 C13 H13 120.2 ?
C12 C13 H13 120.2 ?
C13 C14 C15 120.2(4) ?
C13 C14 H14 119.9 ?
C15 C14 H14 119.9 ?
C14 C15 C10 121.7(4) ?
C14 C15 H15 119.1 ?
C10 C15 H15 119.1 ?
O4 C16 O3 121.2(4) no
O4 C16 C17 126.2(4) no
O3 C16 C17 112.5(4) no
C18 C17 C16 121.6(4) no
C18 C17 H17 119.2 ?
C16 C17 H17 119.2 ?
C17 C18 C19 128.0(4) no
C17 C18 H18 116.0 ?
C19 C18 H18 116.0 ?
C20 C19 C24 118.4(4) ?
C20 C19 C18 123.8(4) ?
C24 C19 C18 117.9(4) ?
C19 C20 C21 120.7(4) ?
C19 C20 H20 119.7 ?
C21 C20 H20 119.7 ?
C22 C21 C20 119.5(4) ?
C22 C21 H21 120.3 ?
C20 C21 H21 120.3 ?
C23 C22 C21 119.9(4) ?
C23 C22 H22 120.0 ?
C21 C22 H22 120.0 ?
C22 C23 C24 120.2(4) ?
C22 C23 H23 119.9 ?
C24 C23 H23 119.9 ?
C23 C24 C19 121.4(4) ?
C23 C24 H24 119.3 ?
C19 C24 H24 119.3 ?

loop_
_geom_bond_atom_site_label_1
_geom_bond_atom_site_label_2
_geom_bond_distance
_geom_bond_publ_flag
Cl1 C1 1.714(4) no
Cl2 C3 1.718(4) no
O1 C7 1.354(5) no
O1 C6 1.406(4) no
O2 C7 1.191(4) no
O3 C16 1.350(5) no
O3 C4 1.402(4) no
O4 C16 1.194(5) no
C1 C2 1.370(5) ?
C1 C6 1.373(5) ?
C2 C3 1.375(5) ?
C2 H2 0.9300 ?
C3 C4 1.378(6) ?
C4 C5 1.374(5) ?
C5 C6 1.373(5) ?
C5 H5 0.9300 ?
C7 C8 1.466(5) no
C8 C9 1.304(5) no
C8 H8 0.9300 ?
C9 C10 1.467(5) no
C9 H9 0.9300 ?
C10 C15 1.375(5) ?
C10 C11 1.389(5) ?
C11 C12 1.379(5) ?
C11 H11 0.9300 ?
C12 C13 1.370(6) ?
C12 H12 0.9300 ?
C13 C14 1.359(6) ?
C13 H13 0.9300 ?
C14 C15 1.362(6) ?
C14 H14 0.9300 ?
C15 H15 0.9300 ?
C16 C17 1.465(6) no
C17 C18 1.296(5) no
C17 H17 0.9300 ?
C18 C19 1.469(5) no
C18 H18 0.9300 ?
C19 C20 1.370(5) ?
C19 C24 1.373(6) ?
C20 C21 1.391(6) ?
C20 H20 0.9300 ?
C21 C22 1.376(6) ?
C21 H21 0.9300 ?
C22 C23 1.357(6) ?
C22 H22 0.9300 ?
C23 C24 1.369(6) ?
C23 H23 0.9300 ?
C24 H24 0.9300 ?

loop_
_geom_hbond_atom_site_label_D
_geom_hbond_atom_site_label_H
_geom_hbond_atom_site_label_A
_geom_hbond_site_symmetry_A
_geom_hbond_distance_DH
_geom_hbond_distance_HA
_geom_hbond_distance_DA
_geom_hbond_angle_DHA
C9 H9 O4 4_565 0.93 2.40 3.321(5) 169.0
C18 H18 O2 4_566 0.93 2.43 3.295(5) 154.7

loop_
_geom_torsion_atom_site_label_1
_geom_torsion_atom_site_label_2
_geom_torsion_atom_site_label_3
_geom_torsion_atom_site_label_4
_geom_torsion
_geom_torsion_publ_flag
C6 C1 C2 C3 -1.2(6) ?
Cl1 C1 C2 C3 178.3(3) no
C1 C2 C3 C4 -1.1(6) ?
C1 C2 C3 Cl2 179.7(3) no
C2 C3 C4 C5 2.9(6) ?
Cl2 C3 C4 C5 -177.9(3) no
C2 C3 C4 O3 -174.6(4) no
Cl2 C3 C4 O3 4.6(6) no
C16 O3 C4 C5 95.8(5) ?
C16 O3 C4 C3 -86.7(5) yes
C3 C4 C5 C6 -2.4(6) ?
O3 C4 C5 C6 175.2(4) no
C2 C1 C6 C5 1.7(6) ?
Cl1 C1 C6 C5 -177.8(3) no
C2 C1 C6 O1 -176.3(4) no
Cl1 C1 C6 O1 4.3(5) no
C4 C5 C6 C1 0.1(6) ?
C4 C5 C6 O1 178.1(4) no
C7 O1 C6 C1 -93.3(4) no
C7 O1 C6 C5 88.7(4) yes
C6 O1 C7 O2 -4.4(6) no
C6 O1 C7 C8 174.1(3) no
O2 C7 C8 C9 3.9(7) no
O1 C7 C8 C9 -174.4(3) yes
C7 C8 C9 C10 171.4(3) yes
C8 C9 C10 C15 -166.7(4) no
C8 C9 C10 C11 9.8(6) yes
C15 C10 C11 C12 0.6(6) ?
C9 C10 C11 C12 -176.0(3) ?
C10 C11 C12 C13 1.2(6) ?
C11 C12 C13 C14 -1.8(7) ?
C12 C13 C14 C15 0.6(7) ?
C13 C14 C15 C10 1.3(7) ?
C11 C10 C15 C14 -1.9(6) ?
C9 C10 C15 C14 174.9(4) ?
C4 O3 C16 O4 1.5(6) no
C4 O3 C16 C17 179.4(3) no
O4 C16 C17 C18 -4.4(7) no
O3 C16 C17 C18 177.9(4) yes
C16 C17 C18 C19 178.7(4) yes
C17 C18 C19 C20 2.2(7) yes
C17 C18 C19 C24 -177.9(4) no
C24 C19 C20 C21 0.5(6) ?
C18 C19 C20 C21 -179.6(4) ?
C19 C20 C21 C22 -0.2(6) ?
C20 C21 C22 C23 -0.1(6) ?
C21 C22 C23 C24 0.0(7) ?
C22 C23 C24 C19 0.4(7) ?
C20 C19 C24 C23 -0.7(6) ?
C18 C19 C24 C23 179.5(4) ?

loop_
_cod_related_entry_id
_cod_related_entry_database
_cod_related_entry_code
1 ChemSpider 30655071
